data_1547912
loop_
_publ_author_name
'Lim, Ngiap-Kie'
'Weiss, Patrick'
'Li, Beryl X.'
'McCulley, Christina H.'
'Hare, Stephanie R.'
'Bensema, Bronwyn L.'
'Palazzo, Teresa A.'
'Tantillo, Dean J.'
'Zhang, Haiming'
'Gosselin, Francis'

_publ_section_title
;
 Synthesis of Highly Stereodefined Tetrasubstituted Acyclic All-Carbon
 Olefins via a Syn-Elimination Approach.
;
_journal_issue 22
_journal_name_full 'Organic letters'
_journal_page_first 6212
_journal_page_last 6215
_journal_paper_doi 10.1021/acs.orglett.7b03141
_journal_volume 19
_journal_year 2017
_chemical_formula_sum 'C23 H23 Cl O'
_chemical_formula_weight 350.86
_chemical_name_common 71452-7
_chemical_name_systematic gene726
_space_group.centring_type P

_space_group_crystal_system triclinic
_space_group_IT_number 2
_space_group_name_Hall '-P 1'
_space_group_name_H-M_alt 'P -1'
_symmetry_space_group_name_Hall '-P 1'
_symmetry_space_group_name_H-M 'P -1'
_atom_sites_solution_hydrogens geom
_atom_sites_solution_primary iterative
_atom_sites_solution_secondary difmap
_audit_creation_method SHELXL-2014/7
_cell_angle_alpha 68.7370(10)
_cell_angle_beta 87.4180(10)
_cell_angle_gamma 89.4220(10)
_cell_formula_units_Z 4
_cell_length_a 6.4515(3)
_cell_length_b 17.1888(8)
_cell_length_c 18.0877(8)
_cell_measurement_reflns_used 9900
_cell_measurement_temperature 100(2)
_cell_measurement_theta_max 25.31
_cell_measurement_theta_min 2.29
_cell_volume 1867.33(15)
_computing_cell_refinement 'Bruker SAINT'
_computing_data_collection 'Bruker APEX2'
_computing_data_reduction 'Bruker SAINT'
_computing_molecular_graphics ORTEP-32
_computing_publication_material WinGX
_computing_structure_refinement SHELXL-2014
_computing_structure_solution SHELXT-2014
_diffrn_ambient_temperature 100(2)
_diffrn_detector_area_resol_mean 8.366
_diffrn_measured_fraction_theta_full 0.999
_diffrn_measured_fraction_theta_max 0.998
_diffrn_measurement_device_type 'Bruker APEX-I CCD'
_diffrn_measurement_method '\f and \w scans'
_diffrn_radiation_type MoK\a
_diffrn_radiation_wavelength 0.71073
_diffrn_reflns_av_R_equivalents 0.0507
_diffrn_reflns_av_unetI/netI 0.0371
_diffrn_reflns_Laue_measured_fraction_full 0.999
_diffrn_reflns_Laue_measured_fraction_max 0.998
_diffrn_reflns_limit_h_max 7
_diffrn_reflns_limit_h_min -7
_diffrn_reflns_limit_k_max 20
_diffrn_reflns_limit_k_min -20
_diffrn_reflns_limit_l_max 21
_diffrn_reflns_limit_l_min -21
_diffrn_reflns_number 42270
_diffrn_reflns_point_group_measured_fraction_full 0.999
_diffrn_reflns_point_group_measured_fraction_max 0.998
_diffrn_reflns_theta_full 25.000
_diffrn_reflns_theta_max 25.369
_diffrn_reflns_theta_min 1.209
_diffrn_source 'fine focus sealed tube'
_exptl_absorpt_coefficient_mu 0.212
_exptl_absorpt_correction_T_max 0.928
_exptl_absorpt_correction_T_min 0.816
_exptl_absorpt_correction_type multi-scan
_exptl_absorpt_process_details SADABS
_exptl_crystal_colour colorless
_exptl_crystal_density_diffrn 1.248
_exptl_crystal_description plate
_exptl_crystal_F_000 744
_exptl_crystal_size_max 0.060
_exptl_crystal_size_mid 0.050
_exptl_crystal_size_min 0.030
_refine_diff_density_max 0.411
_refine_diff_density_min -0.290
_refine_diff_density_rms 0.055
_refine_ls_extinction_method none
_refine_ls_goodness_of_fit_ref 1.052
_refine_ls_hydrogen_treatment constr
_refine_ls_matrix_type full
_refine_ls_number_parameters 457
_refine_ls_number_reflns 6834
_refine_ls_number_restraints 0
_refine_ls_restrained_S_all 1.052
_refine_ls_R_factor_all 0.0625
_refine_ls_R_factor_gt 0.0478
_refine_ls_shift/su_max 0.001
_refine_ls_shift/su_mean 0.000
_refine_ls_structure_factor_coef Fsqd
_refine_ls_weighting_details 'w=1/[\s^2^(Fo^2^)+(0.0583P)^2^+0.9646P] where P=(Fo^2^+2Fc^2^)/3'
_refine_ls_weighting_scheme calc
_refine_ls_wR_factor_gt 0.1131
_refine_ls_wR_factor_ref 0.1243
_reflns_Friedel_coverage 0.000
_reflns_number_gt 5469
_reflns_number_total 6834
_reflns_threshold_expression 'I > 2\s(I)'
_cod_data_source_file ol7b03141_si_006.cif
_cod_data_source_block 71452-7
_cod_depositor_comments
;
The following automatic conversions were performed:

'_space_group.centring_type' value 'primitive' was replaced with the
value 'P' as specified in the replacement file
'/home/antanas/src/cod-tools/trunk/data/replacement-values/replacement_values.lst'.

Automatic conversion script
Id: cif_fix_values 5642 2017-10-24 12:04:52Z antanas 

 Adding full bibliography for 1547906--1547941.cif.
;
_cod_database_code 1547912
_shelx_shelxl_version_number 2014/7
_shelx_space_group_comment
; 
The symmetry employed for this shelxl refinement is uniquely defined 
by the following loop, which should always be used as a source of 
symmetry information in preference to the above space-group names. 
They are only intended as comments. 
;
_shelx_estimated_absorpt_t_min 0.987
_shelx_estimated_absorpt_t_max 0.994

loop_
_space_group_symop_operation_xyz
'x, y, z'
'-x, -y, -z'

loop_
_atom_site_label
_atom_site_type_symbol
_atom_site_fract_x
_atom_site_fract_y
_atom_site_fract_z
_atom_site_U_iso_or_equiv
_atom_site_adp_type
_atom_site_occupancy
_atom_site_site_symmetry_order
_atom_site_calc_flag
_atom_site_refinement_flags_posn
_atom_site_refinement_flags_adp
C1 C 0.0282(3) 0.97635(12) 0.29811(11) 0.0216(4) Uani 1 1 d . .
C2 C 0.1671(3) 1.04442(11) 0.23480(11) 0.0200(4) Uani 1 1 d . .
H2 H 0.3067 1.0190 0.2334 0.024 Uiso 1 1 calc R U
C3 C 0.1997(3) 1.12156(12) 0.25728(11) 0.0233(4) Uani 1 1 d . .
H3A H 0.0654 1.1502 0.2564 0.028 Uiso 1 1 calc R U
H3B H 0.2488 1.1033 0.3120 0.028 Uiso 1 1 calc R U
C4 C 0.3564(3) 1.18266(13) 0.20096(12) 0.0296(5) Uani 1 1 d . .
H4A H 0.4891 1.1543 0.2011 0.044 Uiso 1 1 calc R U
H4B H 0.3761 1.2297 0.2183 0.044 Uiso 1 1 calc R U
H4C H 0.3049 1.2032 0.1471 0.044 Uiso 1 1 calc R U
C5 C 0.1187(3) 0.94627(11) 0.38113(11) 0.0218(4) Uani 1 1 d . .
C6 C 0.3270(4) 0.94393(18) 0.39483(13) 0.0482(7) Uani 1 1 d . .
H6 H 0.4247 0.9636 0.3511 0.058 Uiso 1 1 calc R U
C7 C 0.3969(4) 0.9134(2) 0.47147(14) 0.0573(8) Uani 1 1 d . .
H7 H 0.5413 0.9121 0.4799 0.069 Uiso 1 1 calc R U
C8 C 0.2583(3) 0.88522(12) 0.53470(11) 0.0266(5) Uani 1 1 d . .
C9 C 0.0524(4) 0.88790(17) 0.52325(13) 0.0453(6) Uani 1 1 d . .
H9 H -0.0446 0.8697 0.5673 0.054 Uiso 1 1 calc R U
C10 C -0.0150(4) 0.91742(17) 0.44668(14) 0.0468(7) Uani 1 1 d . .
H10 H -0.1598 0.9178 0.4390 0.056 Uiso 1 1 calc R U
C11 C -0.0025(3) 0.90134(12) 0.27308(11) 0.0234(4) Uani 1 1 d . .
C12 C -0.1831(4) 0.89195(14) 0.23800(13) 0.0329(5) Uani 1 1 d . .
H12 H -0.2904 0.9320 0.2304 0.039 Uiso 1 1 calc R U
C13 C -0.2085(4) 0.82514(15) 0.21407(14) 0.0418(6) Uani 1 1 d . .
H13 H -0.3329 0.8195 0.1902 0.050 Uiso 1 1 calc R U
C14 C -0.0533(4) 0.76610(14) 0.22466(13) 0.0428(6) Uani 1 1 d . .
H14 H -0.0708 0.7201 0.2081 0.051 Uiso 1 1 calc R U
C15 C 0.1261(4) 0.77475(13) 0.25933(13) 0.0388(6) Uani 1 1 d . .
H15 H 0.2330 0.7346 0.2665 0.047 Uiso 1 1 calc R U
C16 C 0.1523(4) 0.84143(13) 0.28384(12) 0.0314(5) Uani 1 1 d . .
H16 H 0.2764 0.8464 0.3081 0.038 Uiso 1 1 calc R U
C17 C 0.0863(3) 1.07036(11) 0.15118(11) 0.0207(4) Uani 1 1 d . .
C18 C -0.0887(3) 1.12074(12) 0.13192(12) 0.0250(4) Uani 1 1 d . .
H18 H -0.1574 1.1367 0.1717 0.030 Uiso 1 1 calc R U
C19 C -0.1656(3) 1.14823(13) 0.05652(12) 0.0296(5) Uani 1 1 d . .
H19 H -0.2869 1.1815 0.0453 0.035 Uiso 1 1 calc R U
C20 C -0.0643(3) 1.12687(13) -0.00205(12) 0.0297(5) Uani 1 1 d . .
H20 H -0.1147 1.1458 -0.0542 0.036 Uiso 1 1 calc R U
C21 C 0.1110(3) 1.07773(12) 0.01553(12) 0.0275(5) Uani 1 1 d . .
H21 H 0.1809 1.0638 -0.0253 0.033 Uiso 1 1 calc R U
C22 C 0.1882(3) 1.04798(12) 0.09172(11) 0.0232(4) Uani 1 1 d . .
C23 C 0.3782(3) 0.99400(13) 0.10666(12) 0.0308(5) Uani 1 1 d . .
H23A H 0.4110 0.9782 0.0606 0.046 Uiso 1 1 calc R U
H23B H 0.3520 0.9436 0.1538 0.046 Uiso 1 1 calc R U
H23C H 0.4954 1.0250 0.1153 0.046 Uiso 1 1 calc R U
C24 C 0.5666(3) 0.50889(12) 0.28659(11) 0.0211(4) Uani 1 1 d . .
C25 C 0.4412(3) 0.43660(11) 0.27670(11) 0.0216(4) Uani 1 1 d . .
H25 H 0.3007 0.4591 0.2594 0.026 Uiso 1 1 calc R U
C26 C 0.4079(3) 0.36274(12) 0.35607(12) 0.0273(5) Uani 1 1 d . .
H26A H 0.5359 0.3290 0.3674 0.033 Uiso 1 1 calc R U
H26B H 0.3820 0.3846 0.3993 0.033 Uiso 1 1 calc R U
C27 C 0.2276(4) 0.30728(14) 0.35521(14) 0.0353(5) Uani 1 1 d . .
H27A H 0.0998 0.3401 0.3452 0.053 Uiso 1 1 calc R U
H27B H 0.2126 0.2613 0.4067 0.053 Uiso 1 1 calc R U
H27C H 0.2537 0.2846 0.3132 0.053 Uiso 1 1 calc R U
C28 C 0.4548(3) 0.54679(11) 0.34259(11) 0.0217(4) Uani 1 1 d . .
C29 C 0.2445(3) 0.53525(12) 0.36541(12) 0.0251(4) Uani 1 1 d . .
H29 H 0.1623 0.5010 0.3470 0.030 Uiso 1 1 calc R U
C30 C 0.1537(3) 0.57327(12) 0.41483(12) 0.0266(5) Uani 1 1 d . .
H30 H 0.0107 0.5646 0.4306 0.032 Uiso 1 1 calc R U
C31 C 0.2729(3) 0.62358(13) 0.44062(11) 0.0276(5) Uani 1 1 d . .
C32 C 0.4806(3) 0.63772(13) 0.41824(12) 0.0300(5) Uani 1 1 d . .
H32 H 0.5607 0.6731 0.4360 0.036 Uiso 1 1 calc R U
C33 C 0.5702(3) 0.59908(12) 0.36920(12) 0.0268(5) Uani 1 1 d . .
H33 H 0.7131 0.6084 0.3535 0.032 Uiso 1 1 calc R U
C34 C 0.6105(3) 0.57796(11) 0.20621(11) 0.0218(4) Uani 1 1 d . .
C35 C 0.4603(3) 0.63735(12) 0.17279(12) 0.0284(5) Uani 1 1 d . .
H35 H 0.3303 0.6348 0.2004 0.034 Uiso 1 1 calc R U
C36 C 0.4982(4) 0.70019(13) 0.09956(13) 0.0363(5) Uani 1 1 d . .
H36 H 0.3947 0.7408 0.0779 0.044 Uiso 1 1 calc R U
C37 C 0.6846(4) 0.70436(14) 0.05786(13) 0.0372(6) Uani 1 1 d . .
H37 H 0.7099 0.7474 0.0076 0.045 Uiso 1 1 calc R U
C38 C 0.8341(4) 0.64506(14) 0.09021(13) 0.0365(5) Uani 1 1 d . .
H38 H 0.9628 0.6472 0.0618 0.044 Uiso 1 1 calc R U
C39 C 0.7977(3) 0.58242(13) 0.16381(12) 0.0289(5) Uani 1 1 d . .
H39 H 0.9019 0.5421 0.1855 0.035 Uiso 1 1 calc R U
C40 C 0.5362(3) 0.40757(11) 0.21197(12) 0.0225(4) Uani 1 1 d . .
C41 C 0.7177(3) 0.36071(12) 0.22561(13) 0.0267(5) Uani 1 1 d . .
H41 H 0.7814 0.3478 0.2750 0.032 Uiso 1 1 calc R U
C42 C 0.8076(3) 0.33253(13) 0.16890(14) 0.0321(5) Uani 1 1 d . .
H42 H 0.9315 0.3008 0.1796 0.039 Uiso 1 1 calc R U
C43 C 0.7171(4) 0.35057(13) 0.09719(13) 0.0338(5) Uani 1 1 d . .
H43 H 0.7787 0.3318 0.0580 0.041 Uiso 1 1 calc R U
C44 C 0.5361(3) 0.39615(12) 0.08264(13) 0.0297(5) Uani 1 1 d . .
H44 H 0.4736 0.4080 0.0332 0.036 Uiso 1 1 calc R U
C45 C 0.4423(3) 0.42539(12) 0.13878(12) 0.0242(4) Uani 1 1 d . .
C46 C 0.2450(3) 0.47454(13) 0.11848(12) 0.0290(5) Uani 1 1 d . .
H46A H 0.1351 0.4469 0.1583 0.043 Uiso 1 1 calc R U
H46B H 0.2037 0.4777 0.0660 0.043 Uiso 1 1 calc R U
H46C H 0.2679 0.5311 0.1179 0.043 Uiso 1 1 calc R U
O1 O -0.1762(2) 1.00848(8) 0.30329(8) 0.0261(3) Uani 1 1 d . .
H1 H -0.1679 1.0515 0.3148 0.039 Uiso 1 1 calc R U
O2 O 0.7659(2) 0.47909(8) 0.31777(8) 0.0253(3) Uani 1 1 d . .
H2A H 0.7493 0.4445 0.3644 0.038 Uiso 1 1 calc R U
Cl1 Cl 0.34740(9) 0.84625(3) 0.63120(3) 0.03606(16) Uani 1 1 d . .
Cl2 Cl 0.15534(9) 0.67295(4) 0.50064(3) 0.03820(16) Uani 1 1 d . .

loop_
_atom_site_aniso_label
_atom_site_aniso_U_11
_atom_site_aniso_U_22
_atom_site_aniso_U_33
_atom_site_aniso_U_23
_atom_site_aniso_U_13
_atom_site_aniso_U_12
C1 0.0228(10) 0.0205(10) 0.0218(10) -0.0083(8) 0.0002(8) 0.0031(8)
C2 0.0224(10) 0.0204(10) 0.0179(10) -0.0079(8) -0.0005(8) 0.0020(8)
C3 0.0255(10) 0.0240(10) 0.0207(10) -0.0087(8) -0.0008(8) 0.0006(8)
C4 0.0354(12) 0.0277(11) 0.0272(11) -0.0120(9) 0.0023(9) -0.0047(9)
C5 0.0301(11) 0.0154(9) 0.0201(10) -0.0072(8) 0.0021(8) -0.0005(8)
C6 0.0291(12) 0.084(2) 0.0200(12) -0.0067(12) 0.0044(9) 0.0194(12)
C7 0.0296(13) 0.106(2) 0.0246(13) -0.0103(14) -0.0024(10) 0.0299(14)
C8 0.0451(13) 0.0173(10) 0.0181(10) -0.0071(8) -0.0026(9) 0.0059(9)
C9 0.0451(14) 0.0658(17) 0.0190(11) -0.0087(11) 0.0087(10) -0.0313(12)
C10 0.0328(13) 0.0759(19) 0.0272(13) -0.0131(12) 0.0044(10) -0.0298(12)
C11 0.0334(11) 0.0191(10) 0.0156(10) -0.0041(8) 0.0012(8) -0.0019(8)
C12 0.0379(12) 0.0304(12) 0.0323(12) -0.0133(10) -0.0042(10) -0.0007(9)
C13 0.0508(15) 0.0438(14) 0.0360(13) -0.0203(11) -0.0031(11) -0.0104(12)
C14 0.0810(19) 0.0226(11) 0.0258(12) -0.0106(10) 0.0056(12) -0.0099(12)
C15 0.0697(17) 0.0229(11) 0.0234(12) -0.0082(9) -0.0016(11) 0.0090(11)
C16 0.0454(13) 0.0252(11) 0.0234(11) -0.0086(9) -0.0030(9) 0.0060(9)
C17 0.0246(10) 0.0167(9) 0.0199(10) -0.0056(8) 0.0000(8) -0.0028(8)
C18 0.0284(11) 0.0236(10) 0.0225(10) -0.0079(9) -0.0003(8) 0.0013(8)
C19 0.0307(11) 0.0268(11) 0.0280(11) -0.0057(9) -0.0054(9) 0.0023(9)
C20 0.0392(12) 0.0266(11) 0.0211(11) -0.0053(9) -0.0077(9) -0.0032(9)
C21 0.0390(12) 0.0244(11) 0.0203(10) -0.0099(9) 0.0021(9) -0.0026(9)
C22 0.0284(11) 0.0187(10) 0.0219(10) -0.0068(8) 0.0018(8) -0.0028(8)
C23 0.0365(12) 0.0326(12) 0.0240(11) -0.0118(9) 0.0023(9) 0.0069(9)
C24 0.0222(10) 0.0206(10) 0.0197(10) -0.0065(8) -0.0013(8) 0.0032(8)
C25 0.0230(10) 0.0191(10) 0.0218(10) -0.0065(8) 0.0009(8) 0.0017(8)
C26 0.0355(12) 0.0188(10) 0.0252(11) -0.0058(9) 0.0030(9) 0.0017(8)
C27 0.0414(13) 0.0286(12) 0.0341(13) -0.0106(10) 0.0130(10) -0.0057(10)
C28 0.0275(10) 0.0192(10) 0.0162(9) -0.0035(8) -0.0022(8) 0.0039(8)
C29 0.0288(11) 0.0225(10) 0.0223(10) -0.0063(8) -0.0005(8) 0.0030(8)
C30 0.0274(11) 0.0287(11) 0.0212(10) -0.0065(9) 0.0008(8) 0.0058(9)
C31 0.0384(12) 0.0284(11) 0.0162(10) -0.0084(9) -0.0026(9) 0.0119(9)
C32 0.0377(12) 0.0313(11) 0.0257(11) -0.0153(9) -0.0074(9) 0.0046(9)
C33 0.0275(11) 0.0287(11) 0.0242(11) -0.0095(9) -0.0034(9) 0.0027(9)
C34 0.0299(11) 0.0170(9) 0.0208(10) -0.0098(8) -0.0004(8) -0.0024(8)
C35 0.0369(12) 0.0258(11) 0.0219(11) -0.0080(9) -0.0021(9) 0.0057(9)
C36 0.0579(15) 0.0256(11) 0.0243(12) -0.0071(9) -0.0092(11) 0.0064(10)
C37 0.0644(16) 0.0255(11) 0.0204(11) -0.0070(9) 0.0013(11) -0.0129(11)
C38 0.0448(14) 0.0350(13) 0.0292(12) -0.0123(10) 0.0115(10) -0.0112(10)
C39 0.0332(12) 0.0251(11) 0.0282(12) -0.0098(9) 0.0027(9) -0.0018(9)
C40 0.0255(10) 0.0152(9) 0.0261(11) -0.0073(8) 0.0048(8) -0.0033(8)
C41 0.0287(11) 0.0172(10) 0.0318(12) -0.0065(9) 0.0042(9) -0.0024(8)
C42 0.0321(12) 0.0195(10) 0.0444(14) -0.0126(10) 0.0118(10) -0.0002(9)
C43 0.0446(13) 0.0230(11) 0.0363(13) -0.0157(10) 0.0189(10) -0.0079(10)
C44 0.0421(13) 0.0202(10) 0.0266(11) -0.0091(9) 0.0078(9) -0.0074(9)
C45 0.0310(11) 0.0172(9) 0.0233(11) -0.0065(8) 0.0057(8) -0.0070(8)
C46 0.0342(12) 0.0283(11) 0.0242(11) -0.0092(9) -0.0015(9) -0.0010(9)
O1 0.0231(7) 0.0247(7) 0.0315(8) -0.0117(6) 0.0024(6) 0.0018(6)
O2 0.0253(7) 0.0225(7) 0.0255(8) -0.0057(6) -0.0024(6) 0.0048(6)
Cl1 0.0567(4) 0.0321(3) 0.0188(3) -0.0085(2) -0.0057(2) 0.0158(3)
Cl2 0.0506(4) 0.0428(3) 0.0263(3) -0.0189(2) -0.0026(2) 0.0168(3)

loop_
_atom_type_symbol
_atom_type_description
_atom_type_scat_dispersion_real
_atom_type_scat_dispersion_imag
_atom_type_scat_source
C C 0.0033 0.0016 'International Tables Vol C Tables 4.2.6.8 and 6.1.1.4'
H H 0.0000 0.0000 'International Tables Vol C Tables 4.2.6.8 and 6.1.1.4'
O O 0.0106 0.0060 'International Tables Vol C Tables 4.2.6.8 and 6.1.1.4'
Cl Cl 0.1484 0.1585 'International Tables Vol C Tables 4.2.6.8 and 6.1.1.4'

loop_
_geom_angle_atom_site_label_1
_geom_angle_atom_site_label_2
_geom_angle_atom_site_label_3
_geom_angle
O1 C1 C11 105.45(15)
O1 C1 C5 108.66(15)
C11 C1 C5 109.26(15)
O1 C1 C2 110.11(14)
C11 C1 C2 110.73(15)
C5 C1 C2 112.37(15)
C17 C2 C3 110.52(15)
C17 C2 C1 112.74(15)
C3 C2 C1 112.39(15)
C17 C2 H2 106.9
C3 C2 H2 106.9
C1 C2 H2 106.9
C4 C3 C2 112.07(16)
C4 C3 H3A 109.2
C2 C3 H3A 109.2
C4 C3 H3B 109.2
C2 C3 H3B 109.2
H3A C3 H3B 107.9
C3 C4 H4A 109.5
C3 C4 H4B 109.5
H4A C4 H4B 109.5
C3 C4 H4C 109.5
H4A C4 H4C 109.5
H4B C4 H4C 109.5
C10 C5 C6 116.80(19)
C10 C5 C1 118.67(18)
C6 C5 C1 124.50(18)
C5 C6 C7 121.1(2)
C5 C6 H6 119.5
C7 C6 H6 119.5
C8 C7 C6 120.0(2)
C8 C7 H7 120.0
C6 C7 H7 120.0
C9 C8 C7 120.3(2)
C9 C8 Cl1 119.87(17)
C7 C8 Cl1 119.81(18)
C8 C9 C10 119.1(2)
C8 C9 H9 120.5
C10 C9 H9 120.5
C5 C10 C9 122.7(2)
C5 C10 H10 118.7
C9 C10 H10 118.7
C12 C11 C16 118.44(19)
C12 C11 C1 120.95(18)
C16 C11 C1 120.60(18)
C13 C12 C11 120.8(2)
C13 C12 H12 119.6
C11 C12 H12 119.6
C12 C13 C14 120.4(2)
C12 C13 H13 119.8
C14 C13 H13 119.8
C15 C14 C13 119.3(2)
C15 C14 H14 120.3
C13 C14 H14 120.3
C14 C15 C16 120.6(2)
C14 C15 H15 119.7
C16 C15 H15 119.7
C15 C16 C11 120.4(2)
C15 C16 H16 119.8
C11 C16 H16 119.8
C18 C17 C22 118.57(17)
C18 C17 C2 119.39(17)
C22 C17 C2 121.98(17)
C19 C18 C17 122.01(19)
C19 C18 H18 119.0
C17 C18 H18 119.0
C20 C19 C18 119.38(19)
C20 C19 H19 120.3
C18 C19 H19 120.3
C19 C20 C21 119.55(19)
C19 C20 H20 120.2
C21 C20 H20 120.2
C20 C21 C22 121.84(19)
C20 C21 H21 119.1
C22 C21 H21 119.1
C21 C22 C17 118.63(18)
C21 C22 C23 118.86(18)
C17 C22 C23 122.50(17)
C22 C23 H23A 109.5
C22 C23 H23B 109.5
H23A C23 H23B 109.5
C22 C23 H23C 109.5
H23A C23 H23C 109.5
H23B C23 H23C 109.5
O2 C24 C34 106.25(15)
O2 C24 C28 108.16(15)
C34 C24 C28 108.83(15)
O2 C24 C25 110.03(15)
C34 C24 C25 110.44(15)
C28 C24 C25 112.90(16)
C40 C25 C26 111.23(15)
C40 C25 C24 112.87(15)
C26 C25 C24 111.83(16)
C40 C25 H25 106.8
C26 C25 H25 106.8
C24 C25 H25 106.8
C27 C26 C25 112.41(17)
C27 C26 H26A 109.1
C25 C26 H26A 109.1
C27 C26 H26B 109.1
C25 C26 H26B 109.1
H26A C26 H26B 107.9
C26 C27 H27A 109.5
C26 C27 H27B 109.5
H27A C27 H27B 109.5
C26 C27 H27C 109.5
H27A C27 H27C 109.5
H27B C27 H27C 109.5
C29 C28 C33 118.13(18)
C29 C28 C24 124.23(17)
C33 C28 C24 117.57(17)
C30 C29 C28 120.81(19)
C30 C29 H29 119.6
C28 C29 H29 119.6
C31 C30 C29 119.41(19)
C31 C30 H30 120.3
C29 C30 H30 120.3
C30 C31 C32 121.53(19)
C30 C31 Cl2 118.90(17)
C32 C31 Cl2 119.54(17)
C31 C32 C33 118.6(2)
C31 C32 H32 120.7
C33 C32 H32 120.7
C32 C33 C28 121.48(19)
C32 C33 H33 119.3
C28 C33 H33 119.3
C39 C34 C35 118.37(18)
C39 C34 C24 121.42(17)
C35 C34 C24 120.19(17)
C36 C35 C34 120.7(2)
C36 C35 H35 119.7
C34 C35 H35 119.7
C37 C36 C35 120.6(2)
C37 C36 H36 119.7
C35 C36 H36 119.7
C36 C37 C38 119.1(2)
C36 C37 H37 120.4
C38 C37 H37 120.4
C37 C38 C39 120.5(2)
C37 C38 H38 119.8
C39 C38 H38 119.8
C38 C39 C34 120.7(2)
C38 C39 H39 119.6
C34 C39 H39 119.6
C41 C40 C45 118.47(18)
C41 C40 C25 119.82(18)
C45 C40 C25 121.70(17)
C42 C41 C40 121.6(2)
C42 C41 H41 119.2
C40 C41 H41 119.2
C43 C42 C41 119.9(2)
C43 C42 H42 120.0
C41 C42 H42 120.0
C42 C43 C44 119.48(19)
C42 C43 H43 120.3
C44 C43 H43 120.3
C43 C44 C45 121.8(2)
C43 C44 H44 119.1
C45 C44 H44 119.1
C44 C45 C40 118.72(19)
C44 C45 C46 118.56(18)
C40 C45 C46 122.72(17)
C45 C46 H46A 109.5
C45 C46 H46B 109.5
H46A C46 H46B 109.5
C45 C46 H46C 109.5
H46A C46 H46C 109.5
H46B C46 H46C 109.5
C1 O1 H1 109.5
C24 O2 H2A 109.5

loop_
_geom_bond_atom_site_label_1
_geom_bond_atom_site_label_2
_geom_bond_distance
C1 O1 1.437(2)
C1 C11 1.531(3)
C1 C5 1.541(3)
C1 C2 1.562(3)
C2 C17 1.528(3)
C2 C3 1.540(3)
C2 H2 1.0000
C3 C4 1.521(3)
C3 H3A 0.9900
C3 H3B 0.9900
C4 H4A 0.9800
C4 H4B 0.9800
C4 H4C 0.9800
C5 C10 1.373(3)
C5 C6 1.375(3)
C6 C7 1.387(3)
C6 H6 0.9500
C7 C8 1.363(3)
C7 H7 0.9500
C8 C9 1.351(3)
C8 Cl1 1.749(2)
C9 C10 1.380(3)
C9 H9 0.9500
C10 H10 0.9500
C11 C12 1.390(3)
C11 C16 1.395(3)
C12 C13 1.380(3)
C12 H12 0.9500
C13 C14 1.387(4)
C13 H13 0.9500
C14 C15 1.375(4)
C14 H14 0.9500
C15 C16 1.385(3)
C15 H15 0.9500
C16 H16 0.9500
C17 C18 1.394(3)
C17 C22 1.403(3)
C18 C19 1.385(3)
C18 H18 0.9500
C19 C20 1.378(3)
C19 H19 0.9500
C20 C21 1.383(3)
C20 H20 0.9500
C21 C22 1.398(3)
C21 H21 0.9500
C22 C23 1.504(3)
C23 H23A 0.9800
C23 H23B 0.9800
C23 H23C 0.9800
C24 O2 1.441(2)
C24 C34 1.524(3)
C24 C28 1.541(3)
C24 C25 1.557(3)
C25 C40 1.533(3)
C25 C26 1.541(3)
C25 H25 1.0000
C26 C27 1.516(3)
C26 H26A 0.9900
C26 H26B 0.9900
C27 H27A 0.9800
C27 H27B 0.9800
C27 H27C 0.9800
C28 C29 1.395(3)
C28 C33 1.398(3)
C29 C30 1.392(3)
C29 H29 0.9500
C30 C31 1.377(3)
C30 H30 0.9500
C31 C32 1.380(3)
C31 Cl2 1.748(2)
C32 C33 1.391(3)
C32 H32 0.9500
C33 H33 0.9500
C34 C39 1.389(3)
C34 C35 1.390(3)
C35 C36 1.385(3)
C35 H35 0.9500
C36 C37 1.379(3)
C36 H36 0.9500
C37 C38 1.382(3)
C37 H37 0.9500
C38 C39 1.387(3)
C38 H38 0.9500
C39 H39 0.9500
C40 C41 1.394(3)
C40 C45 1.410(3)
C41 C42 1.387(3)
C41 H41 0.9500
C42 C43 1.376(3)
C42 H42 0.9500
C43 C44 1.381(3)
C43 H43 0.9500
C44 C45 1.400(3)
C44 H44 0.9500
C45 C46 1.505(3)
C46 H46A 0.9800
C46 H46B 0.9800
C46 H46C 0.9800
O1 H1 0.8400
O2 H2A 0.8400
